data_4112388
loop_
_publ_author_name
'Corina Lupu'
'Craig Downie'
'Arnold M. Guloy'
'Thomas A. Albright'
'Jiang-Gao Mao'

_publ_section_title
;
 Li17Ag3Sn6: A Polar Intermetallic \p-System with Carbonate-like
 [AgSn3]11- Anions and Trefoil Aromatic [Ag2Sn3]6- Layers
;
_journal_name_full 'Journal of the American Chemical Society'
_journal_page_first 4386
_journal_page_last 4397
_journal_paper_doi 10.1021/ja038868n
_journal_volume 126
_journal_year 2004
_chemical_formula_sum 'Ag3 Li17 Sn6'
_chemical_formula_weight 1153.73
_chemical_name_systematic
; 
 ? 
;
_space_group_IT_number 157
_symmetry_cell_setting trigonal
_symmetry_space_group_name_Hall 'P 3 -2'
_symmetry_space_group_name_H-M 'P 3 1 m'
_atom_sites_solution_hydrogens No
_atom_sites_solution_primary direct
_atom_sites_solution_secondary difmap
_audit_creation_method SHELXL-97
_cell_angle_alpha 90.00
_cell_angle_beta 90.00
_cell_angle_gamma 120.00
_cell_formula_units_Z 1
_cell_length_a 8.063(3)
_cell_length_b 8.063(3)
_cell_length_c 8.510(4)
_cell_measurement_reflns_used 1600
_cell_measurement_temperature 223(2)
_cell_measurement_theta_max 28.034
_cell_measurement_theta_min 2.393
_cell_volume 479.1(3)
_computing_cell_refinement 'Siemens SMART Software (Siemens, 1996)'
_computing_data_collection 'Siemens SMART Software (Siemens, 1996)'
_computing_data_reduction 'Siemens SMART Software (Siemens, 1996)'
_computing_structure_refinement 'SHELXL-97 (Sheldrick, 1997)'
_computing_structure_solution 'SHELXS-97 (Sheldrick, 1990)'
_diffrn_ambient_temperature 223(2)
_diffrn_measured_fraction_theta_full 0.975
_diffrn_measured_fraction_theta_max 0.975
_diffrn_measurement_device 'Siemens SMART CCD'
_diffrn_measurement_method CCD
_diffrn_radiation_monochromator graphite
_diffrn_radiation_source 'fine-focus sealed tube'
_diffrn_radiation_type MoK\a
_diffrn_radiation_wavelength 0.71073
_diffrn_reflns_av_R_equivalents 0.0561
_diffrn_reflns_av_sigmaI/netI 0.0302
_diffrn_reflns_limit_h_max 9
_diffrn_reflns_limit_h_min -10
_diffrn_reflns_limit_k_max 8
_diffrn_reflns_limit_k_min -10
_diffrn_reflns_limit_l_max 11
_diffrn_reflns_limit_l_min -9
_diffrn_reflns_number 2972
_diffrn_reflns_theta_full 28.03
_diffrn_reflns_theta_max 28.03
_diffrn_reflns_theta_min 2.39
_exptl_absorpt_coefficient_mu 10.640
_exptl_absorpt_correction_T_max 0.8154
_exptl_absorpt_correction_T_min 0.5677
_exptl_absorpt_correction_type SADABS
_exptl_crystal_colour black
_exptl_crystal_density_diffrn 3.999
_exptl_crystal_description plates
_exptl_crystal_F_000 492
_exptl_crystal_size_max 0.06
_exptl_crystal_size_mid 0.06
_exptl_crystal_size_min 0.02
_refine_diff_density_max 1.800
_refine_diff_density_min -1.740
_refine_diff_density_rms 0.332
_refine_ls_abs_structure_details 'Flack H D (1983), Acta Cryst. A39, 876-881'
_refine_ls_abs_structure_Flack 0.3(2)
_refine_ls_extinction_coef 0.0008(4)
_refine_ls_extinction_expression Fc^*^=kFc[1+0.001xFc^2^\l^3^/sin(2\q)]^-1/4^
_refine_ls_extinction_method SHELXL
_refine_ls_goodness_of_fit_ref 1.145
_refine_ls_hydrogen_treatment No
_refine_ls_matrix_type full
_refine_ls_number_parameters 31
_refine_ls_number_reflns 801
_refine_ls_number_restraints 1
_refine_ls_restrained_S_all 1.144
_refine_ls_R_factor_all 0.0508
_refine_ls_R_factor_gt 0.0446
_refine_ls_shift/su_max 0.071
_refine_ls_shift/su_mean 0.005
_refine_ls_structure_factor_coef Fsqd
_refine_ls_weighting_details 'calc w=1/[\s^2^(Fo^2^)+(0.0645P)^2^+5.0465P] where P=(Fo^2^+2Fc^2^)/3'
_refine_ls_weighting_scheme calc
_refine_ls_wR_factor_gt 0.0977
_refine_ls_wR_factor_ref 0.1020
_reflns_number_gt 690
_reflns_number_total 801
_reflns_threshold_expression >2sigma(I)
_cod_data_source_file ja038868nsi20031003_121807.cif
_cod_data_source_block P31m
_cod_original_cell_volume 479.1(4)
_cod_database_code 4112388

loop_
_symmetry_equiv_pos_as_xyz
'x, y, z'
'-y, x-y, z'
'-x+y, -x, z'
'y, x, z'
'x-y, -y, z'
'-x, -x+y, z'

loop_
_atom_site_label
_atom_site_type_symbol
_atom_site_fract_x
_atom_site_fract_y
_atom_site_fract_z
_atom_site_U_iso_or_equiv
_atom_site_adp_type
_atom_site_occupancy
_atom_site_symmetry_multiplicity
_atom_site_calc_flag
_atom_site_refinement_flags
Sn1 Sn 0.34820(16) 0.34820(16) 0.49931(11) 0.0089(3) Uani 1 2 d S
Sn2 Sn 0.0000 0.31583(18) 0.0013(2) 0.0101(4) Uani 1 2 d S
Ag3 Ag 0.0000 0.0000 0.5066(3) 0.0141(6) Uani 1 6 d S
Ag4 Ag 0.3333 0.6667 0.00586(16) 0.0120(5) Uani 1 3 d S
Li1 Li 0.356(4) 0.356(4) 0.144(6) 0.020 Uiso 1 2 d S
Li2 Li 0.0000 0.304(5) 0.326(6) 0.020 Uiso 1 2 d S
Li3 Li 0.307(5) 0.0000 0.651(6) 0.020 Uiso 1 2 d S
Li4 Li 0.358(5) 0.358(5) 0.815(5) 0.020 Uiso 1 2 d S
Li5 Li 0.3333 0.6667 -0.322(6) 0.020 Uiso 1 3 d S
Li6 Li 0.6667 0.3333 0.343(6) 0.020 Uiso 1 3 d S
Li7 Li 0.0000 0.0000 -0.132(7) 0.020 Uiso 1 6 d S

loop_
_atom_site_aniso_label
_atom_site_aniso_U_11
_atom_site_aniso_U_22
_atom_site_aniso_U_33
_atom_site_aniso_U_23
_atom_site_aniso_U_13
_atom_site_aniso_U_12
Sn1 0.0096(4) 0.0096(4) 0.0079(6) 0.0043(5) 0.0043(5) 0.0051(5)
Sn2 0.0077(6) 0.0089(5) 0.0135(7) -0.0028(6) 0.000 0.0038(3)
Ag3 0.0110(9) 0.0110(9) 0.0204(14) 0.000 0.000 0.0055(4)
Ag4 0.0122(7) 0.0122(7) 0.0116(9) 0.000 0.000 0.0061(3)

loop_
_atom_type_symbol
_atom_type_description
_atom_type_scat_dispersion_real
_atom_type_scat_dispersion_imag
_atom_type_scat_source
Li Li -0.0003 0.0001 'International Tables Vol C Tables 4.2.6.8 and 6.1.1.4'
Ag Ag -0.8971 1.1015 'International Tables Vol C Tables 4.2.6.8 and 6.1.1.4'
Sn Sn -0.6537 1.4246 'International Tables Vol C Tables 4.2.6.8 and 6.1.1.4'

loop_
_geom_angle_atom_site_label_1
_geom_angle_atom_site_label_2
_geom_angle_atom_site_label_3
_geom_angle
_geom_angle_site_symmetry_1
_geom_angle_site_symmetry_3
Li4 Sn1 Ag3 90.1(8) . .
Li4 Sn1 Li6 116.8(9) . 4
Ag3 Sn1 Li6 115.15(19) . 4
Li4 Sn1 Li6 115.8(9) . .
Ag3 Sn1 Li6 115.15(18) . .
Li6 Sn1 Li6 104.2(11) 4 .
Li4 Sn1 Li1 177.5(8) . .
Ag3 Sn1 Li1 92.2(7) . .
Li6 Sn1 Li1 63.2(9) 4 .
Li6 Sn1 Li1 62.2(9) . .
Li4 Sn1 Li3 64.4(11) . .
Ag3 Sn1 Li3 57.3(7) . .
Li6 Sn1 Li3 172.4(7) 4 .
Li6 Sn1 Li3 81.1(8) . .
Li1 Sn1 Li3 116.0(10) . .
Li4 Sn1 Li3 65.3(11) . 2
Ag3 Sn1 Li3 57.3(7) . 2
Li6 Sn1 Li3 81.1(8) 4 2
Li6 Sn1 Li3 172.4(7) . 2
Li1 Sn1 Li3 116.9(10) . 2
Li3 Sn1 Li3 93.0(17) . 2
Li4 Sn1 Li2 119.5(11) . 3
Ag3 Sn1 Li2 59.3(7) . 3
Li6 Sn1 Li2 123.3(15) 4 3
Li6 Sn1 Li2 56.1(8) . 3
Li1 Sn1 Li2 60.9(9) . 3
Li3 Sn1 Li2 55.1(6) . 3
Li3 Sn1 Li2 116.4(7) 2 3
Li4 Sn1 Li2 120.4(11) . .
Ag3 Sn1 Li2 59.3(7) . .
Li6 Sn1 Li2 56.1(8) 4 .
Li6 Sn1 Li2 123.3(15) . .
Li1 Sn1 Li2 61.8(10) . .
Li3 Sn1 Li2 116.4(7) . .
Li3 Sn1 Li2 55.1(6) 2 .
Li2 Sn1 Li2 89.0(16) 3 .
Li4 Sn1 Li5 58.9(8) . 4_556
Ag3 Sn1 Li5 113.1(2) . 4_556
Li6 Sn1 Li5 131.6(2) 4 4_556
Li6 Sn1 Li5 56.9(9) . 4_556
Li1 Sn1 Li5 119.1(8) . 4_556
Li3 Sn1 Li5 55.9(8) . 4_556
Li3 Sn1 Li5 123.4(15) 2 4_556
Li2 Sn1 Li5 85.2(8) 3 4_556
Li2 Sn1 Li5 172.2(7) . 4_556
Li4 Sn1 Li5 59.9(8) . 1_556
Ag3 Sn1 Li5 113.1(2) . 1_556
Li6 Sn1 Li5 56.9(9) 4 1_556
Li6 Sn1 Li5 131.6(2) . 1_556
Li1 Sn1 Li5 120.1(8) . 1_556
Li3 Sn1 Li5 123.4(15) . 1_556
Li3 Sn1 Li5 55.9(8) 2 1_556
Li2 Sn1 Li5 172.2(7) 3 1_556
Li2 Sn1 Li5 85.2(8) . 1_556
Li5 Sn1 Li5 100.0(11) 4_556 1_556
Li4 Sn1 Li3 63.7(12) . 3_665
Ag3 Sn1 Li3 153.8(10) . 3_665
Li6 Sn1 Li3 79.3(5) 4 3_665
Li6 Sn1 Li3 79.3(5) . 3_665
Li1 Sn1 Li3 114.1(12) . 3_665
Li3 Sn1 Li3 107.3(14) . 3_665
Li3 Sn1 Li3 107.3(14) 2 3_665
Li2 Sn1 Li3 132.7(8) 3 3_665
Li2 Sn1 Li3 132.7(8) . 3_665
Li5 Sn1 Li3 54.8(4) 4_556 3_665
Li5 Sn1 Li3 54.8(4) 1_556 3_665
Ag4 Sn2 Ag4 114.91(5) 4_455 .
Ag4 Sn2 Li7 119.8(3) 4_455 .
Ag4 Sn2 Li7 119.8(3) . .
Ag4 Sn2 Li2 90.2(5) 4_455 .
Ag4 Sn2 Li2 90.2(5) . .
Li7 Sn2 Li2 112.0(13) . .
Ag4 Sn2 Li3 91.5(4) 4_455 2_554
Ag4 Sn2 Li3 91.5(4) . 2_554
Li7 Sn2 Li3 64.7(13) . 2_554
Li2 Sn2 Li3 176.7(8) . 2_554
Ag4 Sn2 Li1 59.8(2) 4_455 3_565
Ag4 Sn2 Li1 60.9(2) . 3_565
Li7 Sn2 Li1 179.2(11) . 3_565
Li2 Sn2 Li1 67.4(14) . 3_565
Li3 Sn2 Li1 115.8(13) 2_554 3_565
Ag4 Sn2 Li1 154.2(8) 4_455 .
Ag4 Sn2 Li1 60.0(6) . .
Li7 Sn2 Li1 79.3(7) . .
Li2 Sn2 Li1 65.3(9) . .
Li3 Sn2 Li1 113.3(9) 2_554 .
Li1 Sn2 Li1 100.9(11) 3_565 .
Ag4 Sn2 Li1 59.4(6) 4_455 2
Ag4 Sn2 Li1 153.6(8) . 2
Li7 Sn2 Li1 80.1(7) . 2
Li2 Sn2 Li1 65.0(9) . 2
Li3 Sn2 Li1 113.7(9) 2_554 2
Li1 Sn2 Li1 99.1(11) 3_565 2
Li1 Sn2 Li1 112.5(15) . 2
Ag4 Sn2 Li4 62.5(3) 4_455 3_564
Ag4 Sn2 Li4 63.4(3) . 3_564
Li7 Sn2 Li4 125.2(15) . 3_564
Li2 Sn2 Li4 122.8(13) . 3_564
Li3 Sn2 Li4 60.5(12) 2_554 3_564
Li1 Sn2 Li4 55.4(8) 3_565 3_564
Li1 Sn2 Li4 122.9(6) . 3_564
Li1 Sn2 Li4 121.5(6) 2 3_564
Ag4 Sn2 Li4 61.9(6) 4_455 2_554
Ag4 Sn2 Li4 149.3(7) . 2_554
Li7 Sn2 Li4 58.5(7) . 2_554
Li2 Sn2 Li4 119.6(8) . 2_554
Li3 Sn2 Li4 59.1(9) 2_554 2_554
Li1 Sn2 Li4 121.2(7) 3_565 2_554
Li1 Sn2 Li4 136.7(6) . 2_554
Li1 Sn2 Li4 54.6(7) 2 2_554
Li4 Sn2 Li4 91.8(10) 3_564 2_554
Ag4 Sn2 Li4 149.8(7) 4_455 1_554
Ag4 Sn2 Li4 62.3(6) . 1_554
Li7 Sn2 Li4 58.0(7) . 1_554
Li2 Sn2 Li4 119.2(8) . 1_554
Li3 Sn2 Li4 59.5(9) 2_554 1_554
Li1 Sn2 Li4 122.7(7) 3_565 1_554
Li1 Sn2 Li4 53.9(7) . 1_554
Li1 Sn2 Li4 136.8(6) 2 1_554
Li4 Sn2 Li4 93.3(10) 3_564 1_554
Li4 Sn2 Li4 104.2(15) 2_554 1_554
Li3 Ag3 Li3 101.7(13) . 2
Li3 Ag3 Li3 101.7(13) . 3
Li3 Ag3 Li3 101.7(13) 2 3
Li3 Ag3 Sn1 64.0(3) . .
Li3 Ag3 Sn1 64.0(3) 2 .
Li3 Ag3 Sn1 154.8(11) 3 .
Li3 Ag3 Sn1 154.8(11) . 2
Li3 Ag3 Sn1 64.0(3) 2 2
Li3 Ag3 Sn1 64.0(3) 3 2
Sn1 Ag3 Sn1 119.951(4) . 2
Li3 Ag3 Sn1 64.0(3) . 3
Li3 Ag3 Sn1 154.8(11) 2 3
Li3 Ag3 Sn1 64.0(3) 3 3
Sn1 Ag3 Sn1 119.951(4) . 3
Sn1 Ag3 Sn1 119.951(4) 2 3
Li3 Ag3 Li2 128.0(3) . 2
Li3 Ag3 Li2 128.0(3) 2 2
Li3 Ag3 Li2 58.6(8) 3 2
Sn1 Ag3 Li2 146.6(10) . 2
Sn1 Ag3 Li2 64.2(3) 2 2
Sn1 Ag3 Li2 64.2(3) 3 2
Li3 Ag3 Li2 58.6(8) . 3
Li3 Ag3 Li2 128.0(3) 2 3
Li3 Ag3 Li2 128.0(3) 3 3
Sn1 Ag3 Li2 64.2(3) . 3
Sn1 Ag3 Li2 146.6(10) 2 3
Sn1 Ag3 Li2 64.2(3) 3 3
Li2 Ag3 Li2 94.4(13) 2 3
Li3 Ag3 Li2 128.0(3) . .
Li3 Ag3 Li2 58.6(8) 2 .
Li3 Ag3 Li2 128.0(3) 3 .
Sn1 Ag3 Li2 64.2(3) . .
Sn1 Ag3 Li2 64.2(3) 2 .
Sn1 Ag3 Li2 146.6(10) 3 .
Li2 Ag3 Li2 94.4(13) 2 .
Li2 Ag3 Li2 94.4(13) 3 .
Li3 Ag3 Li7 63.6(11) . 1_556
Li3 Ag3 Li7 63.6(11) 2 1_556
Li3 Ag3 Li7 63.6(11) 3 1_556
Sn1 Ag3 Li7 91.27(5) . 1_556
Sn1 Ag3 Li7 91.27(5) 2 1_556
Sn1 Ag3 Li7 91.27(5) 3 1_556
Li2 Ag3 Li7 122.1(10) 2 1_556
Li2 Ag3 Li7 122.1(10) 3 1_556
Li2 Ag3 Li7 122.1(10) . 1_556
Li5 Ag4 Sn2 89.19(5) . 3_565
Li5 Ag4 Sn2 89.19(5) . .
Sn2 Ag4 Sn2 119.980(3) 3_565 .
Li5 Ag4 Sn2 89.19(5) . 2_665
Sn2 Ag4 Sn2 119.980(3) 3_565 2_665
Sn2 Ag4 Sn2 119.980(3) . 2_665
Li5 Ag4 Li1 114.0(9) . 2_665
Sn2 Ag4 Li1 62.4(6) 3_565 2_665
Sn2 Ag4 Li1 156.8(9) . 2_665
Sn2 Ag4 Li1 64.0(7) 2_665 2_665
Li5 Ag4 Li1 114.0(9) . 3_565
Sn2 Ag4 Li1 64.0(7) 3_565 3_565
Sn2 Ag4 Li1 62.4(6) . 3_565
Sn2 Ag4 Li1 156.8(9) 2_665 3_565
Li1 Ag4 Li1 104.6(10) 2_665 3_565
Li5 Ag4 Li1 114.0(9) . .
Sn2 Ag4 Li1 156.8(9) 3_565 .
Sn2 Ag4 Li1 64.0(7) . .
Sn2 Ag4 Li1 62.4(6) 2_665 .
Li1 Ag4 Li1 104.6(10) 2_665 .
Li1 Ag4 Li1 104.6(10) 3_565 .
Li5 Ag4 Li6 180.000(6) . 4
Sn2 Ag4 Li6 90.81(5) 3_565 4
Sn2 Ag4 Li6 90.81(5) . 4
Sn2 Ag4 Li6 90.81(5) 2_665 4
Li1 Ag4 Li6 66.0(9) 2_665 4
Li1 Ag4 Li6 66.0(9) 3_565 4
Li1 Ag4 Li6 66.0(9) . 4
Li5 Ag4 Li4 58.3(7) . 3_564
Sn2 Ag4 Li4 65.3(7) 3_565 3_564
Sn2 Ag4 Li4 63.4(6) . 3_564
Sn2 Ag4 Li4 147.5(7) 2_665 3_564
Li1 Ag4 Li4 127.3(9) 2_665 3_564
Li1 Ag4 Li4 55.7(7) 3_565 3_564
Li1 Ag4 Li4 126.8(10) . 3_564
Li6 Ag4 Li4 121.7(7) 4 3_564
Li5 Ag4 Li4 58.3(7) . 2_664
Sn2 Ag4 Li4 63.4(6) 3_565 2_664
Sn2 Ag4 Li4 147.5(7) . 2_664
Sn2 Ag4 Li4 65.3(7) 2_665 2_664
Li1 Ag4 Li4 55.7(7) 2_665 2_664
Li1 Ag4 Li4 126.8(10) 3_565 2_664
Li1 Ag4 Li4 127.3(9) . 2_664
Li6 Ag4 Li4 121.7(7) 4 2_664
Li4 Ag4 Li4 94.9(10) 3_564 2_664
Li5 Ag4 Li4 58.3(7) . 1_554
Sn2 Ag4 Li4 147.5(7) 3_565 1_554
Sn2 Ag4 Li4 65.3(7) . 1_554
Sn2 Ag4 Li4 63.4(6) 2_665 1_554
Li1 Ag4 Li4 126.8(10) 2_665 1_554
Li1 Ag4 Li4 127.3(9) 3_565 1_554
Li1 Ag4 Li4 55.7(7) . 1_554
Li6 Ag4 Li4 121.7(7) 4 1_554
Li4 Ag4 Li4 94.9(10) 3_564 1_554
Li4 Ag4 Li4 94.9(10) 2_664 1_554
Li4 Li1 Ag4 65.5(9) 1_554 4
Li4 Li1 Ag4 65.8(9) 1_554 .
Ag4 Li1 Ag4 108.9(13) 4 .
Li4 Li1 Sn2 65.2(12) 1_554 2_665
Ag4 Li1 Sn2 57.2(7) 4 2_665
Ag4 Li1 Sn2 56.7(6) . 2_665
Li4 Li1 Sn1 179.2(11) 1_554 .
Ag4 Li1 Sn1 115.3(10) 4 .
Ag4 Li1 Sn1 113.9(10) . .
Sn2 Li1 Sn1 115.4(13) 2_665 .
Li4 Li1 Sn2 66.0(11) 1_554 3
Ag4 Li1 Sn2 57.0(4) 4 3
Ag4 Li1 Sn2 130.9(17) . 3
Sn2 Li1 Sn2 108.9(11) 2_665 3
Sn1 Li1 Sn2 114.2(10) . 3
Li4 Li1 Sn2 66.2(10) 1_554 .
Ag4 Li1 Sn2 131.0(17) 4 .
Ag4 Li1 Sn2 56.0(4) . .
Sn2 Li1 Sn2 107.8(11) 2_665 .
Sn1 Li1 Sn2 112.9(10) . .
Sn2 Li1 Sn2 95.8(12) 3 .
Li4 Li1 Li2 120.0(13) 1_554 .
Ag4 Li1 Li2 169.7(11) 4 .
Ag4 Li1 Li2 81.4(9) . .
Sn2 Li1 Li2 132.5(7) 2_665 .
Sn1 Li1 Li2 59.2(7) . .
Sn2 Li1 Li2 115.8(11) 3 .
Sn2 Li1 Li2 53.7(10) . .
Li4 Li1 Li2 120.5(13) 1_554 3
Ag4 Li1 Li2 82.9(9) 4 3
Ag4 Li1 Li2 168.2(11) . 3
Sn2 Li1 Li2 134.2(7) 2_665 3
Sn1 Li1 Li2 59.7(8) . 3
Sn2 Li1 Li2 54.5(10) 3 3
Sn2 Li1 Li2 115.7(11) . 3
Li2 Li1 Li2 86.8(15) . 3
Li4 Li1 Li6 122.5(9) 1_554 4
Ag4 Li1 Li6 132.6(13) 4 4
Ag4 Li1 Li6 56.7(9) . 4
Sn2 Li1 Li6 82.8(9) 2_665 4
Sn1 Li1 Li6 57.2(8) . 4
Sn2 Li1 Li6 168.2(14) 3 4
Sn2 Li1 Li6 81.7(5) . 4
Li2 Li1 Li6 53.6(7) . 4
Li2 Li1 Li6 116.2(13) 3 4
Li4 Li1 Li6 123.1(9) 1_554 .
Ag4 Li1 Li6 57.7(9) 4 .
Ag4 Li1 Li6 132.5(13) . .
Sn2 Li1 Li6 83.5(9) 2_665 .
Sn1 Li1 Li6 57.7(8) . .
Sn2 Li1 Li6 83.1(5) 3 .
Sn2 Li1 Li6 168.3(14) . .
Li2 Li1 Li6 116.3(13) . .
Li2 Li1 Li6 54.4(7) 3 .
Li6 Li1 Li6 97.0(12) 4 .
Li4 Li1 Li2 119.0(17) 1_554 2_665
Ag4 Li1 Li2 81.3(10) 4 2_665
Ag4 Li1 Li2 80.5(10) . 2_665
Sn2 Li1 Li2 53.8(12) 2_665 2_665
Sn1 Li1 Li2 61.6(8) . 2_665
Sn2 Li1 Li2 132.5(6) 3 2_665
Sn2 Li1 Li2 130.7(6) . 2_665
Li2 Li1 Li2 101.9(11) . 2_665
Li2 Li1 Li2 102.8(11) 3 2_665
Li6 Li1 Li2 53.2(5) 4 2_665
Li6 Li1 Li2 53.6(6) . 2_665
Li3 Li2 Sn2 178(2) 2 .
Li3 Li2 Li6 86.8(13) 2 1_455
Sn2 Li2 Li6 91.8(11) . 1_455
Li3 Li2 Li6 86.8(13) 2 4
Sn2 Li2 Li6 91.8(11) . 4
Li6 Li2 Li6 111.5(14) 1_455 4
Li3 Li2 Ag3 58.3(14) 2 .
Sn2 Li2 Ag3 124.0(16) . .
Li6 Li2 Ag3 116.6(9) 1_455 .
Li6 Li2 Ag3 116.6(9) 4 .
Li3 Li2 Sn1 61.0(10) 2 .
Sn2 Li2 Sn1 119.9(10) . .
Li6 Li2 Sn1 146.3(16) 1_455 .
Li6 Li2 Sn1 60.4(5) 4 .
Ag3 Li2 Sn1 56.5(7) . .
Li3 Li2 Sn1 61.0(10) 2 2
Sn2 Li2 Sn1 119.9(10) . 2
Li6 Li2 Sn1 60.4(5) 1_455 2
Li6 Li2 Sn1 146.3(16) 4 2
Ag3 Li2 Sn1 56.5(7) . 2
Sn1 Li2 Sn1 106.6(15) . 2
Li3 Li2 Li1 120.4(12) 2 2
Sn2 Li2 Li1 60.5(8) . 2
Li6 Li2 Li1 63.1(7) 1_455 2
Li6 Li2 Li1 150.4(16) 4 2
Ag3 Li2 Li1 89.5(10) . 2
Sn1 Li2 Li1 140.7(13) . 2
Sn1 Li2 Li1 59.4(9) 2 2
Li3 Li2 Li1 120.0(12) 2 .
Sn2 Li2 Li1 60.9(8) . .
Li6 Li2 Li1 151.1(16) 1_455 .
Li6 Li2 Li1 63.5(7) 4 .
Ag3 Li2 Li1 88.7(10) . .
Sn1 Li2 Li1 59.0(9) . .
Sn1 Li2 Li1 140.0(13) 2 .
Li1 Li2 Li1 106.2(15) 2 .
Li3 Li2 Sn1 61.7(14) 2 3_565
Sn2 Li2 Sn1 115.9(14) . 3_565
Li6 Li2 Sn1 58.7(8) 1_455 3_565
Li6 Li2 Sn1 58.7(8) 4 3_565
Ag3 Li2 Sn1 120.1(17) . 3_565
Sn1 Li2 Sn1 94.5(11) . 3_565
Sn1 Li2 Sn1 94.5(11) 2 3_565
Li1 Li2 Sn1 121.6(7) 2 3_565
Li1 Li2 Sn1 122.1(7) . 3_565
Li3 Li2 Li1 118.8(19) 2 3_565
Sn2 Li2 Li1 58.8(9) . 3_565
Li6 Li2 Li1 61.9(9) 1_455 3_565
Li6 Li2 Li1 62.9(9) 4 3_565
Ag3 Li2 Li1 177.1(16) . 3_565
Sn1 Li2 Li1 123.2(8) . 3_565
Sn1 Li2 Li1 122.2(8) 2 3_565
Li1 Li2 Li1 91.7(10) 2 3_565
Li1 Li2 Li1 93.4(10) . 3_565
Sn1 Li2 Li1 57.1(11) 3_565 3_565
Li2 Li3 Ag3 63.1(15) 3 .
Li2 Li3 Li5 94.9(13) 3 1_546
Ag3 Li3 Li5 122.1(8) . 1_546
Li2 Li3 Li5 94.9(13) 3 4_556
Ag3 Li3 Li5 122.1(8) . 4_556
Li5 Li3 Li5 111.9(14) 1_546 4_556
Li2 Li3 Sn2 179(2) 3 3_556
Ag3 Li3 Sn2 117.8(15) . 3_556
Li5 Li3 Sn2 84.6(11) 1_546 3_556
Li5 Li3 Sn2 84.6(11) 4_556 3_556
Li2 Li3 Sn1 63.9(10) 3 3
Ag3 Li3 Sn1 58.7(8) . 3
Li5 Li3 Sn1 63.5(5) 1_546 3
Li5 Li3 Sn1 156.7(18) 4_556 3
Sn2 Li3 Sn1 116.5(10) 3_556 3
Li2 Li3 Sn1 63.9(10) 3 .
Ag3 Li3 Sn1 58.7(8) . .
Li5 Li3 Sn1 156.7(18) 1_546 .
Li5 Li3 Sn1 63.5(5) 4_556 .
Sn2 Li3 Sn1 116.5(10) 3_556 .
Sn1 Li3 Sn1 110.7(16) 3 .
Li2 Li3 Li4 117.4(10) 3 .
Ag3 Li3 Li4 84.5(8) . .
Li5 Li3 Li4 146.0(16) 1_546 .
Li5 Li3 Li4 58.0(7) 4_556 .
Sn2 Li3 Li4 62.9(8) 3_556 .
Sn1 Li3 Li4 139.0(13) 3 .
Sn1 Li3 Li4 53.5(9) . .
Li2 Li3 Li4 117.0(10) 3 3
Ag3 Li3 Li4 83.8(8) . 3
Li5 Li3 Li4 58.5(7) 1_546 3
Li5 Li3 Li4 146.5(16) 4_556 3
Sn2 Li3 Li4 63.3(8) 3_556 3
Sn1 Li3 Li4 53.2(9) 3 3
Sn1 Li3 Li4 138.3(13) . 3
Li4 Li3 Li4 109.9(14) . 3
Li2 Li3 Li4 118(2) 3 2_655
Ag3 Li3 Li4 179.1(16) . 2_655
Li5 Li3 Li4 58.5(8) 1_546 2_655
Li5 Li3 Li4 57.5(8) 4_556 2_655
Sn2 Li3 Li4 61.4(8) 3_556 2_655
Sn1 Li3 Li4 122.0(8) 3 2_655
Sn1 Li3 Li4 121.0(8) . 2_655
Li4 Li3 Li4 94.7(10) . 2_655
Li4 Li3 Li4 96.2(10) 3 2_655
Li2 Li3 Li7 126(2) 3 1_556
Ag3 Li3 Li7 63.2(13) . 1_556
Li5 Li3 Li7 113.3(10) 1_546 1_556
Li5 Li3 Li7 113.3(10) 4_556 1_556
Sn2 Li3 Li7 54.6(12) 3_556 1_556
Sn1 Li3 Li7 88.3(11) 3 1_556
Sn1 Li3 Li7 88.3(11) . 1_556
Li4 Li3 Li7 56.8(7) . 1_556
Li4 Li3 Li7 56.4(7) 3 1_556
Li4 Li3 Li7 116.1(17) 2_655 1_556
Li2 Li3 Sn1 65.5(15) 3 2_655
Ag3 Li3 Sn1 128.6(19) . 2_655
Li5 Li3 Sn1 62.1(8) 1_546 2_655
Li5 Li3 Sn1 62.1(8) 4_556 2_655
Sn2 Li3 Sn1 113.6(14) 3_556 2_655
Sn1 Li3 Sn1 98.3(11) 3 2_655
Sn1 Li3 Sn1 98.3(11) . 2_655
Li4 Li3 Sn1 120.1(8) . 2_655
Li4 Li3 Sn1 120.6(8) 3 2_655
Li4 Li3 Sn1 52.2(12) 2_655 2_655
Li7 Li3 Sn1 168(2) 1_556 2_655
Sn1 Li4 Li1 178.3(18) . 1_556
Sn1 Li4 Li5 66.7(9) . 4_556
Li1 Li4 Li5 114.5(11) 1_556 4_556
Sn1 Li4 Li5 66.1(9) . 1_556
Li1 Li4 Li5 114.2(11) 1_556 1_556
Li5 Li4 Li5 109.4(13) 4_556 1_556
Sn1 Li4 Li7 97.6(17) . 1_556
Li1 Li4 Li7 80.7(17) 1_556 1_556
Li5 Li4 Li7 118.5(9) 4_556 1_556
Li5 Li4 Li7 117.1(9) 1_556 1_556
Sn1 Li4 Li3 61.5(8) . 2
Li1 Li4 Li3 117.1(11) 1_556 2
Li5 Li4 Li3 127.5(13) 4_556 2
Li5 Li4 Li3 56.5(8) 1_556 2
Li7 Li4 Li3 62.4(10) 1_556 2
Sn1 Li4 Li3 62.1(8) . .
Li1 Li4 Li3 117.3(11) 1_556 .
Li5 Li4 Li3 57.3(8) 4_556 .
Li5 Li4 Li3 127.3(13) 1_556 .
Li7 Li4 Li3 62.9(10) 1_556 .
Li3 Li4 Li3 89.9(14) 2 .
Sn1 Li4 Ag4 121.8(9) . 1_556
Li1 Li4 Ag4 58.5(8) 1_556 1_556
Li5 Li4 Ag4 133.1(13) 4_556 1_556
Li5 Li4 Ag4 55.7(9) 1_556 1_556
Li7 Li4 Ag4 106.4(11) 1_556 1_556
Li3 Li4 Ag4 84.2(9) 2 1_556
Li3 Li4 Ag4 169.3(12) . 1_556
Sn1 Li4 Ag4 123.3(9) . 4_556
Li1 Li4 Ag4 57.9(8) 1_556 4_556
Li5 Li4 Ag4 56.6(9) 4_556 4_556
Li5 Li4 Ag4 133.0(13) 1_556 4_556
Li7 Li4 Ag4 107.5(11) 1_556 4_556
Li3 Li4 Ag4 169.9(12) 2 4_556
Li3 Li4 Ag4 85.5(9) . 4_556
Ag4 Li4 Ag4 98.8(12) 1_556 4_556
Sn1 Li4 Li3 64.1(8) . 3_665
Li1 Li4 Li3 117.5(19) 1_556 3_665
Li5 Li4 Li3 56.8(6) 4_556 3_665
Li5 Li4 Li3 56.4(6) 1_556 3_665
Li7 Li4 Li3 161.7(19) 1_556 3_665
Li3 Li4 Li3 105.1(12) 2 3_665
Li3 Li4 Li3 106.0(12) . 3_665
Ag4 Li4 Li3 84.2(11) 1_556 3_665
Ag4 Li4 Li3 84.9(11) 4_556 3_665
Sn1 Li4 Sn2 122.2(14) . 2_666
Li1 Li4 Sn2 59.5(12) 1_556 2_666
Li5 Li4 Sn2 82.3(10) 4_556 2_666
Li5 Li4 Sn2 81.6(9) 1_556 2_666
Li7 Li4 Sn2 140.2(19) 1_556 2_666
Li3 Li4 Sn2 133.4(7) 2 2_666
Li3 Li4 Sn2 135.1(7) . 2_666
Ag4 Li4 Sn2 53.2(6) 1_556 2_666
Ag4 Li4 Sn2 53.6(6) 4_556 2_666
Li3 Li4 Sn2 58.1(13) 3_665 2_666
Sn1 Li4 Sn2 120.0(10) . 3_556
Li1 Li4 Sn2 59.4(9) 1_556 3_556
Li5 Li4 Sn2 81.5(5) 4_556 3_556
Li5 Li4 Sn2 169.1(11) 1_556 3_556
Li7 Li4 Sn2 54.8(8) 1_556 3_556
Li3 Li4 Sn2 117.0(10) 2 3_556
Li3 Li4 Sn2 58.0(9) . 3_556
Ag4 Li4 Sn2 117.2(14) 1_556 3_556
Ag4 Li4 Sn2 53.1(4) 4_556 3_556
Li3 Li4 Sn2 133.7(7) 3_665 3_556
Sn2 Li4 Sn2 100.6(11) 2_666 3_556
Ag4 Li5 Li3 94.6(11) . 1_564
Ag4 Li5 Li3 94.6(11) . 2_554
Li3 Li5 Li3 119.4(3) 1_564 2_554
Ag4 Li5 Li3 94.6(11) . 3_664
Li3 Li5 Li3 119.4(3) 1_564 3_664
Li3 Li5 Li3 119.4(3) 2_554 3_664
Ag4 Li5 Li6 180.000(3) . 4_554
Li3 Li5 Li6 85.4(11) 1_564 4_554
Li3 Li5 Li6 85.4(11) 2_554 4_554
Li3 Li5 Li6 85.4(11) 3_664 4_554
Ag4 Li5 Li4 66.0(9) . 2_664
Li3 Li5 Li4 65.0(10) 1_564 2_664
Li3 Li5 Li4 160.6(17) 2_554 2_664
Li3 Li5 Li4 65.0(12) 3_664 2_664
Li6 Li5 Li4 114.0(9) 4_554 2_664
Ag4 Li5 Li4 66.0(9) . 3_564
Li3 Li5 Li4 65.0(12) 1_564 3_564
Li3 Li5 Li4 65.0(10) 2_554 3_564
Li3 Li5 Li4 160.6(17) 3_664 3_564
Li6 Li5 Li4 114.0(9) 4_554 3_564
Li4 Li5 Li4 104.6(10) 2_664 3_564
Ag4 Li5 Li4 66.0(9) . 1_554
Li3 Li5 Li4 160.6(17) 1_564 1_554
Li3 Li5 Li4 65.0(12) 2_554 1_554
Li3 Li5 Li4 65.0(10) 3_664 1_554
Li6 Li5 Li4 114.0(9) 4_554 1_554
Li4 Li5 Li4 104.6(10) 2_664 1_554
Li4 Li5 Li4 104.6(10) 3_564 1_554
Ag4 Li5 Sn1 120.0(8) . 3_564
Li3 Li5 Sn1 60.6(8) 1_564 3_564
Li3 Li5 Sn1 63.1(8) 2_554 3_564
Li3 Li5 Sn1 145.3(16) 3_664 3_564
Li6 Li5 Sn1 60.0(8) 4_554 3_564
Li4 Li5 Sn1 125.5(6) 2_664 3_564
Li4 Li5 Sn1 54.1(8) 3_564 3_564
Li4 Li5 Sn1 128.1(7) 1_554 3_564
Ag4 Li5 Sn1 120.0(8) . 2_664
Li3 Li5 Sn1 63.1(8) 1_564 2_664
Li3 Li5 Sn1 145.3(16) 2_554 2_664
Li3 Li5 Sn1 60.6(8) 3_664 2_664
Li6 Li5 Sn1 60.0(8) 4_554 2_664
Li4 Li5 Sn1 54.1(8) 2_664 2_664
Li4 Li5 Sn1 128.1(7) 3_564 2_664
Li4 Li5 Sn1 125.5(6) 1_554 2_664
Sn1 Li5 Sn1 97.1(10) 3_564 2_664
Ag4 Li5 Sn1 120.0(8) . 1_554
Li3 Li5 Sn1 145.3(16) 1_564 1_554
Li3 Li5 Sn1 60.6(8) 2_554 1_554
Li3 Li5 Sn1 63.1(8) 3_664 1_554
Li6 Li5 Sn1 60.0(8) 4_554 1_554
Li4 Li5 Sn1 128.1(7) 2_664 1_554
Li4 Li5 Sn1 125.5(6) 3_564 1_554
Li4 Li5 Sn1 54.1(8) 1_554 1_554
Sn1 Li5 Sn1 97.1(10) 3_564 1_554
Sn1 Li5 Sn1 97.1(10) 2_664 1_554
Li2 Li6 Li2 119.74(18) 1_655 3
Li2 Li6 Li2 119.74(18) 1_655 2_665
Li2 Li6 Li2 119.74(18) 3 2_665
Li2 Li6 Li5 92.9(10) 1_655 4_556
Li2 Li6 Li5 92.9(10) 3 4_556
Li2 Li6 Li5 92.9(10) 2_665 4_556
Li2 Li6 Ag4 87.1(10) 1_655 4
Li2 Li6 Ag4 87.1(10) 3 4
Li2 Li6 Ag4 87.1(10) 2_665 4
Li5 Li6 Ag4 180.000(6) 4_556 4
Li2 Li6 Sn1 66.6(7) 1_655 3_665
Li2 Li6 Sn1 156.0(16) 3 3_665
Li2 Li6 Sn1 63.4(8) 2_665 3_665
Li5 Li6 Sn1 63.1(9) 4_556 3_665
Ag4 Li6 Sn1 116.9(9) 4 3_665
Li2 Li6 Sn1 63.4(8) 1_655 2_655
Li2 Li6 Sn1 66.6(7) 3 2_655
Li2 Li6 Sn1 156.0(16) 2_665 2_655
Li5 Li6 Sn1 63.1(9) 4_556 2_655
Ag4 Li6 Sn1 116.9(9) 4 2_655
Sn1 Li6 Sn1 101.1(11) 3_665 2_655
Li2 Li6 Sn1 156.0(16) 1_655 .
Li2 Li6 Sn1 63.4(8) 3 .
Li2 Li6 Sn1 66.6(7) 2_665 .
Li5 Li6 Sn1 63.1(9) 4_556 .
Ag4 Li6 Sn1 116.9(9) 4 .
Sn1 Li6 Sn1 101.1(11) 3_665 .
Sn1 Li6 Sn1 101.1(11) 2_655 .
Li2 Li6 Li1 62.5(10) 1_655 2_655
Li2 Li6 Li1 64.6(11) 3 2_655
Li2 Li6 Li1 143.8(16) 2_665 2_655
Li5 Li6 Li1 123.2(7) 4_556 2_655
Ag4 Li6 Li1 56.8(7) 4 2_655
Sn1 Li6 Li1 128.9(7) 3_665 2_655
Sn1 Li6 Li1 60.1(8) 2_655 2_655
Sn1 Li6 Li1 127.9(6) . 2_655
Li2 Li6 Li1 64.6(11) 1_655 3_665
Li2 Li6 Li1 143.8(16) 3 3_665
Li2 Li6 Li1 62.5(10) 2_665 3_665
Li5 Li6 Li1 123.2(7) 4_556 3_665
Ag4 Li6 Li1 56.8(7) 4 3_665
Sn1 Li6 Li1 60.1(8) 3_665 3_665
Sn1 Li6 Li1 127.9(6) 2_655 3_665
Sn1 Li6 Li1 128.9(7) . 3_665
Li1 Li6 Li1 92.9(10) 2_655 3_665
Li2 Li6 Li1 143.8(15) 1_655 .
Li2 Li6 Li1 62.5(10) 3 .
Li2 Li6 Li1 64.6(11) 2_665 .
Li5 Li6 Li1 123.2(7) 4_556 .
Ag4 Li6 Li1 56.8(7) 4 .
Sn1 Li6 Li1 127.9(6) 3_665 .
Sn1 Li6 Li1 128.9(7) 2_655 .
Sn1 Li6 Li1 60.1(8) . .
Li1 Li6 Li1 92.9(10) 2_655 .
Li1 Li6 Li1 92.9(10) 3_665 .
Sn2 Li7 Sn2 104.7(13) . 3
Sn2 Li7 Sn2 104.7(13) . 2
Sn2 Li7 Sn2 104.7(13) 3 2
Sn2 Li7 Li4 67.6(5) . 1_554
Sn2 Li7 Li4 66.7(5) 3 1_554
Sn2 Li7 Li4 165(2) 2 1_554
Sn2 Li7 Li4 165(2) . 3_554
Sn2 Li7 Li4 67.6(5) 3 3_554
Sn2 Li7 Li4 66.7(5) 2 3_554
Li4 Li7 Li4 117.6(7) 1_554 3_554
Sn2 Li7 Li4 66.7(5) . 2_554
Sn2 Li7 Li4 165(2) 3 2_554
Sn2 Li7 Li4 67.6(5) 2 2_554
Li4 Li7 Li4 117.6(7) 1_554 2_554
Li4 Li7 Li4 117.6(7) 3_554 2_554
Sn2 Li7 Li3 127.5(5) . 3_554
Sn2 Li7 Li3 127.5(5) 3 3_554
Sn2 Li7 Li3 60.7(9) 2 3_554
Li4 Li7 Li3 134(2) 1_554 3_554
Li4 Li7 Li3 60.3(7) 3_554 3_554
Li4 Li7 Li3 61.2(7) 2_554 3_554
Sn2 Li7 Li3 127.5(5) . 1_554
Sn2 Li7 Li3 60.7(9) 3 1_554
Sn2 Li7 Li3 127.5(5) 2 1_554
Li4 Li7 Li3 60.3(7) 1_554 1_554
Li4 Li7 Li3 61.2(7) 3_554 1_554
Li4 Li7 Li3 134(2) 2_554 1_554
Li3 Li7 Li3 87.9(18) 3_554 1_554
Sn2 Li7 Li3 60.7(9) . 2_554
Sn2 Li7 Li3 127.5(5) 3 2_554
Sn2 Li7 Li3 127.5(5) 2 2_554
Li4 Li7 Li3 61.2(7) 1_554 2_554
Li4 Li7 Li3 134(2) 3_554 2_554
Li4 Li7 Li3 60.3(7) 2_554 2_554
Li3 Li7 Li3 87.9(18) 3_554 2_554
Li3 Li7 Li3 87.9(18) 1_554 2_554
Sn2 Li7 Ag3 113.9(11) . 1_554
Sn2 Li7 Ag3 113.9(11) 3 1_554
Sn2 Li7 Ag3 113.9(11) 2 1_554
Li4 Li7 Ag3 81.0(14) 1_554 1_554
Li4 Li7 Ag3 81.0(14) 3_554 1_554
Li4 Li7 Ag3 81.0(14) 2_554 1_554
Li3 Li7 Ag3 53.3(13) 3_554 1_554
Li3 Li7 Ag3 53.3(12) 1_554 1_554
Li3 Li7 Ag3 53.3(12) 2_554 1_554

loop_
_geom_bond_atom_site_label_1
_geom_bond_atom_site_label_2
_geom_bond_distance
_geom_bond_site_symmetry_2
Sn1 Li4 2.69(5) .
Sn1 Ag3 2.8082(17) .
Sn1 Li6 2.95(2) 4
Sn1 Li6 2.95(2) .
Sn1 Li1 3.03(5) .
Sn1 Li3 2.96(3) .
Sn1 Li3 2.96(3) 2
Sn1 Li2 3.03(3) 3
Sn1 Li2 3.03(3) .
Sn1 Li5 3.04(2) 4_556
Sn1 Li5 3.04(2) 1_556
Sn1 Li3 3.07(4) 3_665
Sn2 Ag4 2.7612(13) 4_455
Sn2 Ag4 2.7612(13) .
Sn2 Li7 2.79(2) .
Sn2 Li2 2.76(5) .
Sn2 Li3 2.98(5) 2_554
Sn2 Li1 2.93(4) 3_565
Sn2 Li1 2.99(3) .
Sn2 Li1 2.95(3) 2
Sn2 Li4 3.08(4) 3_564
Sn2 Li4 3.13(3) 2_554
Sn2 Li4 3.17(3) 1_554
Ag3 Li3 2.77(4) .
Ag3 Li3 2.77(4) 2
Ag3 Li3 2.77(4) 3
Ag3 Sn1 2.8082(17) 2
Ag3 Sn1 2.8082(17) 3
Ag3 Li2 2.90(4) 2
Ag3 Li2 2.90(4) 3
Ag3 Li2 2.90(4) .
Ag3 Li7 3.08(6) 1_556
Ag4 Li5 2.79(5) .
Ag4 Sn2 2.7612(13) 3_565
Ag4 Sn2 2.7612(13) 2_665
Ag4 Li1 2.88(2) 2_665
Ag4 Li1 2.88(2) 3_565
Ag4 Li1 2.88(2) .
Ag4 Li6 2.86(5) 4
Ag4 Li4 3.09(3) 3_564
Ag4 Li4 3.09(3) 2_664
Ag4 Li4 3.09(3) 1_554
Li1 Li4 2.79(4) 1_554
Li1 Ag4 2.84(2) 4
Li1 Sn2 2.93(4) 2_665
Li1 Sn2 2.95(3) 3
Li1 Li2 3.11(3) .
Li1 Li2 3.07(3) 3
Li1 Li6 3.13(3) 4
Li1 Li6 3.09(3) .
Li1 Li2 3.16(6) 2_665
Li2 Li3 2.77(4) 2
Li2 Li6 2.82(2) 1_455
Li2 Li6 2.82(2) 4
Li2 Sn1 3.03(3) 2
Li2 Li1 3.07(3) 2
Li2 Sn1 3.17(4) 3_565
Li2 Li1 3.16(6) 3_565
Li3 Li2 2.77(4) 3
Li3 Li5 2.81(2) 1_546
Li3 Li5 2.81(2) 4_556
Li3 Sn2 2.98(5) 3_556
Li3 Sn1 2.96(3) 3
Li3 Li4 3.02(4) .
Li3 Li4 3.05(4) 3
Li3 Li4 3.05(6) 2_655
Li3 Li7 3.09(5) 1_556
Li3 Sn1 3.07(4) 2_655
Li4 Li1 2.79(4) 1_556
Li4 Li5 2.83(2) 4_556
Li4 Li5 2.87(2) 1_556
Li4 Li7 2.91(4) 1_556
Li4 Li3 3.05(4) 2
Li4 Ag4 3.09(3) 1_556
Li4 Ag4 3.04(3) 4_556
Li4 Li3 3.05(6) 3_665
Li4 Sn2 3.08(4) 2_666
Li4 Sn2 3.13(3) 3_556
Li5 Li3 2.81(2) 1_564
Li5 Li3 2.81(2) 2_554
Li5 Li3 2.81(2) 3_664
Li5 Li6 2.85(5) 4_554
Li5 Li4 2.87(2) 2_664
Li5 Li4 2.87(2) 3_564
Li5 Li4 2.87(2) 1_554
Li5 Sn1 3.04(2) 3_564
Li5 Sn1 3.04(2) 2_664
Li5 Sn1 3.04(2) 1_554
Li6 Li2 2.82(2) 1_655
Li6 Li2 2.82(2) 3
Li6 Li2 2.82(2) 2_665
Li6 Li5 2.85(5) 4_556
Li6 Ag4 2.86(5) 4
Li6 Sn1 2.95(2) 3_665
Li6 Sn1 2.95(2) 2_655
Li6 Li1 3.09(3) 2_655
Li6 Li1 3.09(3) 3_665
Li7 Sn2 2.79(2) 3
Li7 Sn2 2.79(2) 2
Li7 Li4 2.91(4) 1_554
Li7 Li4 2.91(4) 3_554
Li7 Li4 2.91(4) 2_554
Li7 Li3 3.09(5) 3_554
Li7 Li3 3.09(5) 1_554
Li7 Li3 3.09(5) 2_554
Li7 Ag3 3.08(6) 1_554
